data_4519183
loop_
_publ_author_name
'Ashfaq, Muhammad'
'Tahir, Muhammad Nawaz'
'Muhammad, Shabbir'
'Munawar, Khurram Shahzad'
'Ali, Akbar'
'Bogdanov, Georgii'
'Alarfaji, Saleh S.'

_publ_section_title
;
 Single-Crystal Investigation, Hirshfeld Surface Analysis, and DFT Study
 of Third-Order NLO Properties of Unsymmetrical Acyl Thiourea Derivatives.
;
_journal_issue 46
_journal_name_full 'ACS omega'
_journal_page_first 31211
_journal_page_last 31225
_journal_paper_doi 10.1021/acsomega.1c04884
_journal_volume 6
_journal_year 2021
_chemical_formula_iupac 'C16 H20 N2 O3 S'
_chemical_formula_moiety 'C16 H20 N2 O3 S'
_chemical_formula_sum 'C16 H20 N2 O3 S'
_chemical_formula_weight 320.40
_chemical_name_systematic
;
4-((3-benzoylthioureido)methyl)cyclohexanecarboxylic acid
;
_space_group_crystal_system triclinic
_space_group_IT_number 2
_space_group_name_Hall '-P 1'
_space_group_name_H-M_alt 'P -1'
_atom_sites_solution_hydrogens geom
_atom_sites_solution_primary direct
_atom_sites_solution_secondary difmap
_audit_creation_method SHELXL-2018/3
_cell_angle_alpha 108.124(10)
_cell_angle_beta 97.581(10)
_cell_angle_gamma 97.514(7)
_cell_formula_units_Z 2
_cell_length_a 5.9027(9)
_cell_length_b 10.2604(16)
_cell_length_c 14.288(3)
_cell_measurement_reflns_used 1967
_cell_measurement_temperature 296(2)
_cell_measurement_theta_max 26.994
_cell_measurement_theta_min 3.001
_cell_volume 801.5(3)
_computing_cell_refinement 'SAINT (Bruker, 2007)'
_computing_data_collection 'APEX2 (Bruker, 2007)'
_computing_data_reduction 'SAINT (Bruker, 2007)'
_computing_molecular_graphics 'ORTEP-3 for Windows (Farrugia, 1997) and PLATON (Spek, 2009)'
_computing_publication_material
;
WinGX (Farrugia, 1999) and PLATON (Spek, 2009)
;
_computing_structure_refinement 'SHELXL-2018/3  (Sheldrick, 2015)'
_computing_structure_solution 'SHELXS97 (Sheldrick, 2008)'
_diffrn_ambient_temperature 296(2)
_diffrn_detector_area_resol_mean 7.829
_diffrn_measured_fraction_theta_full 0.992
_diffrn_measured_fraction_theta_max 0.984
_diffrn_measurement_device_type 'Bruker Kappa APEXII CCD'
_diffrn_measurement_method \w
_diffrn_radiation_monochromator graphite
_diffrn_radiation_source 'fine-focus sealed tube'
_diffrn_radiation_type MoK\a
_diffrn_radiation_wavelength 0.71073
_diffrn_reflns_av_R_equivalents 0.0484
_diffrn_reflns_av_unetI/netI 0.0707
_diffrn_reflns_Laue_measured_fraction_full 0.992
_diffrn_reflns_Laue_measured_fraction_max 0.984
_diffrn_reflns_limit_h_max 7
_diffrn_reflns_limit_h_min -5
_diffrn_reflns_limit_k_max 13
_diffrn_reflns_limit_k_min -12
_diffrn_reflns_limit_l_max 18
_diffrn_reflns_limit_l_min -17
_diffrn_reflns_number 9207
_diffrn_reflns_theta_full 25.242
_diffrn_reflns_theta_max 26.994
_diffrn_reflns_theta_min 3.001
_diffrn_standards_number 0
_exptl_absorpt_coefficient_mu 0.216
_exptl_absorpt_correction_T_max 0.988
_exptl_absorpt_correction_T_min 0.983
_exptl_absorpt_correction_type multi-scan
_exptl_absorpt_process_details '(SADABS; Bruker, 2005)'
_exptl_crystal_colour yellow
_exptl_crystal_density_diffrn 1.327
_exptl_crystal_density_method 'not measured'
_exptl_crystal_description plate
_exptl_crystal_F_000 340
_exptl_crystal_size_max 0.43
_exptl_crystal_size_mid 0.34
_exptl_crystal_size_min 0.20
_refine_diff_density_max 0.221
_refine_diff_density_min -0.223
_refine_diff_density_rms 0.055
_refine_ls_extinction_method none
_refine_ls_goodness_of_fit_ref 1.029
_refine_ls_hydrogen_treatment mixed
_refine_ls_matrix_type full
_refine_ls_number_parameters 212
_refine_ls_number_reflns 2790
_refine_ls_number_restraints 14
_refine_ls_restrained_S_all 1.042
_refine_ls_R_factor_all 0.1111
_refine_ls_R_factor_gt 0.0573
_refine_ls_shift/su_max 0.000
_refine_ls_shift/su_mean 0.000
_refine_ls_structure_factor_coef Fsqd
_refine_ls_weighting_details 'w=1/[\s^2^(Fo^2^)+(0.0883P)^2^] where P=(Fo^2^+2Fc^2^)/3'
_refine_ls_weighting_scheme calc
_refine_ls_wR_factor_gt 0.1485
_refine_ls_wR_factor_ref 0.1765
_reflns_number_gt 1967
_reflns_number_total 3449
_reflns_threshold_expression I>2\s(I)
_cod_data_source_file ao1c04884_si_002.cif
_cod_data_source_block BENZOYLTREN
_cod_original_cell_volume 801.5(2)
_cod_database_code 4519183
_shelx_shelxl_version_number 2018/3
_shelx_space_group_comment
;
The symmetry employed for this shelxl refinement is uniquely defined
by the following loop, which should always be used as a source of
symmetry information in preference to the above space-group names.
They are only intended as comments.
;

loop_
_space_group_symop_operation_xyz
'x, y, z'
'-x, -y, -z'

loop_
_atom_site_label
_atom_site_type_symbol
_atom_site_fract_x
_atom_site_fract_y
_atom_site_fract_z
_atom_site_U_iso_or_equiv
_atom_site_adp_type
_atom_site_occupancy
_atom_site_site_symmetry_order
_atom_site_calc_flag
_atom_site_refinement_flags_posn
_atom_site_refinement_flags_adp
_atom_site_refinement_flags_occupancy
_atom_site_disorder_assembly
_atom_site_disorder_group
S1 S -0.46517(12) 0.22128(7) 0.13060(6) 0.0679(3) Uani 1 1 d . . . . .
O1A O 0.2588(6) -0.5401(2) 0.1426(3) 0.0805(14) Uani 0.837(7) 1 d D . P A 1
H1A H 0.376(2) -0.5788(11) 0.150(3) 0.121 Uiso 0.837(7) 1 d D U P A 1
O2A O 0.5685(5) -0.3774(4) 0.2258(3) 0.0754(13) Uani 0.837(7) 1 d D . P A 1
O1B O 0.353(3) -0.5133(14) 0.1013(9) 0.0805(14) Uani 0.163(7) 1 d D . P A 2
H1B H 0.488(6) -0.534(6) 0.113(2) 0.121 Uiso 0.163(7) 1 d D U P A 2
O2B O 0.532(3) -0.384(3) 0.2558(11) 0.0754(13) Uani 0.163(7) 1 d D . P A 2
O3 O 0.2108(3) 0.36728(19) 0.35319(15) 0.0732(6) Uani 1 1 d . . . . .
N1 N -0.0702(4) 0.1684(2) 0.20430(16) 0.0561(6) Uani 1 1 d . . . . .
H1 H 0.062811 0.194850 0.243714 0.067 Uiso 1 1 calc R U . . .
N2 N -0.1304(4) 0.39380(19) 0.27451(16) 0.0511(6) Uani 1 1 d . . . . .
H2A H -0.217574 0.453915 0.271680 0.061 Uiso 1 1 calc R U . . .
C1 C 0.3681(5) -0.4091(3) 0.1859(2) 0.0581(7) Uani 1 1 d D . . . .
C2 C 0.2049(4) -0.3082(2) 0.1807(2) 0.0510(7) Uani 1 1 d . . . . .
H2 H 0.054090 -0.348050 0.191256 0.061 Uiso 1 1 calc R U . . .
C3 C 0.1685(5) -0.2955(3) 0.0767(2) 0.0592(8) Uani 1 1 d . . . . .
H3A H 0.314356 -0.254937 0.064042 0.071 Uiso 1 1 calc R U . . .
H3B H 0.115932 -0.387312 0.026614 0.071 Uiso 1 1 calc R U . . .
C4 C -0.0112(5) -0.2041(2) 0.0690(2) 0.0577(7) Uani 1 1 d . . . . .
H4A H -0.160043 -0.249537 0.075667 0.069 Uiso 1 1 calc R U . . .
H4B H -0.028569 -0.193527 0.003468 0.069 Uiso 1 1 calc R U . . .
C5 C 0.0567(4) -0.0602(2) 0.14946(19) 0.0507(7) Uani 1 1 d . . . . .
H5 H 0.200371 -0.012312 0.138332 0.061 Uiso 1 1 calc R U . . .
C6 C 0.1027(5) -0.0743(3) 0.2522(2) 0.0596(8) Uani 1 1 d . . . . .
H6A H -0.041407 -0.114431 0.266492 0.072 Uiso 1 1 calc R U . . .
H6B H 0.156728 0.017509 0.302032 0.072 Uiso 1 1 calc R U . . .
C7 C 0.2834(5) -0.1659(3) 0.2601(2) 0.0579(7) Uani 1 1 d . . . . .
H7A H 0.431627 -0.122593 0.251313 0.069 Uiso 1 1 calc R U . . .
H7B H 0.303698 -0.175454 0.326017 0.069 Uiso 1 1 calc R U . . .
C8 C -0.1344(5) 0.0233(2) 0.1379(2) 0.0585(7) Uani 1 1 d . . . . .
H8A H -0.166459 0.021096 0.068969 0.070 Uiso 1 1 calc R U . . .
H8B H -0.275389 -0.020019 0.152482 0.070 Uiso 1 1 calc R U . . .
C9 C -0.2071(4) 0.2599(2) 0.20629(19) 0.0478(6) Uani 1 1 d . . . . .
C10 C 0.0686(5) 0.4409(3) 0.3459(2) 0.0529(7) Uani 1 1 d . . . . .
C11 C 0.1054(4) 0.5882(2) 0.41479(18) 0.0484(6) Uani 1 1 d . . . . .
C12 C -0.0593(5) 0.6730(3) 0.4211(2) 0.0611(8) Uani 1 1 d . . . . .
H12 H -0.204435 0.639719 0.379712 0.073 Uiso 1 1 calc R U . . .
C13 C -0.0094(5) 0.8066(3) 0.4886(2) 0.0714(9) Uani 1 1 d . . . . .
H13 H -0.120750 0.863380 0.491534 0.086 Uiso 1 1 calc R U . . .
C14 C 0.2001(6) 0.8569(3) 0.5508(2) 0.0734(9) Uani 1 1 d . . . . .
H14 H 0.232522 0.947611 0.595840 0.088 Uiso 1 1 calc R U . . .
C15 C 0.3615(5) 0.7737(3) 0.5468(3) 0.0823(10) Uani 1 1 d . . . . .
H15 H 0.504043 0.806948 0.590287 0.099 Uiso 1 1 calc R U . . .
C16 C 0.3163(5) 0.6407(3) 0.4791(2) 0.0688(9) Uani 1 1 d . . . . .
H16 H 0.429593 0.585302 0.476598 0.083 Uiso 1 1 calc R U . . .

loop_
_atom_site_aniso_label
_atom_site_aniso_U_11
_atom_site_aniso_U_22
_atom_site_aniso_U_33
_atom_site_aniso_U_23
_atom_site_aniso_U_13
_atom_site_aniso_U_12
S1 0.0576(5) 0.0412(4) 0.0897(6) 0.0073(4) -0.0096(4) 0.0152(3)
O1A 0.0639(19) 0.0370(13) 0.123(3) 0.0120(14) -0.0141(19) 0.0142(12)
O2A 0.0617(17) 0.0645(14) 0.090(2) 0.0193(18) -0.0143(17) 0.0207(13)
O1B 0.0639(19) 0.0370(13) 0.123(3) 0.0120(14) -0.0141(19) 0.0142(12)
O2B 0.0617(17) 0.0645(14) 0.090(2) 0.0193(18) -0.0143(17) 0.0207(13)
O3 0.0788(13) 0.0496(11) 0.0754(14) 0.0050(10) -0.0196(10) 0.0302(10)
N1 0.0601(13) 0.0334(11) 0.0655(15) 0.0085(10) -0.0065(11) 0.0149(10)
N2 0.0569(12) 0.0313(11) 0.0583(14) 0.0069(10) -0.0001(10) 0.0146(9)
C1 0.0575(16) 0.0488(16) 0.0599(18) 0.0108(13) -0.0061(14) 0.0163(13)
C2 0.0526(14) 0.0404(14) 0.0573(17) 0.0149(12) -0.0007(12) 0.0134(11)
C3 0.0718(18) 0.0391(14) 0.0571(18) 0.0063(12) -0.0039(14) 0.0175(13)
C4 0.0714(17) 0.0376(14) 0.0526(16) 0.0059(12) -0.0115(13) 0.0162(12)
C5 0.0558(15) 0.0309(13) 0.0566(17) 0.0079(11) -0.0036(12) 0.0083(11)
C6 0.0722(18) 0.0425(15) 0.0541(17) 0.0051(12) -0.0013(14) 0.0161(13)
C7 0.0653(17) 0.0458(15) 0.0522(16) 0.0091(12) -0.0102(13) 0.0129(13)
C8 0.0666(17) 0.0324(13) 0.0654(18) 0.0071(12) -0.0078(14) 0.0138(12)
C9 0.0538(14) 0.0356(13) 0.0548(16) 0.0158(12) 0.0090(12) 0.0105(11)
C10 0.0617(16) 0.0447(15) 0.0516(16) 0.0165(12) 0.0016(13) 0.0156(13)
C11 0.0568(15) 0.0398(14) 0.0469(15) 0.0127(12) 0.0041(12) 0.0122(12)
C12 0.0579(16) 0.0527(17) 0.0610(18) 0.0059(14) -0.0052(13) 0.0176(13)
C13 0.072(2) 0.0552(18) 0.074(2) 0.0003(15) 0.0065(16) 0.0269(15)
C14 0.080(2) 0.0487(17) 0.068(2) -0.0054(14) -0.0004(17) 0.0083(15)
C15 0.067(2) 0.063(2) 0.088(2) -0.0012(17) -0.0159(17) 0.0072(16)
C16 0.0608(17) 0.0541(17) 0.077(2) 0.0085(15) -0.0105(15) 0.0178(14)

loop_
_atom_type_symbol
_atom_type_description
_atom_type_scat_dispersion_real
_atom_type_scat_dispersion_imag
_atom_type_scat_source
C C 0.0033 0.0016 'International Tables Vol C Tables 4.2.6.8 and 6.1.1.4'
H H 0.0000 0.0000 'International Tables Vol C Tables 4.2.6.8 and 6.1.1.4'
N N 0.0061 0.0033 'International Tables Vol C Tables 4.2.6.8 and 6.1.1.4'
O O 0.0106 0.0060 'International Tables Vol C Tables 4.2.6.8 and 6.1.1.4'
S S 0.1246 0.1234 'International Tables Vol C Tables 4.2.6.8 and 6.1.1.4'

loop_
_geom_angle_atom_site_label_1
_geom_angle_atom_site_label_2
_geom_angle_atom_site_label_3
_geom_angle
_geom_angle_site_symmetry_1
_geom_angle_site_symmetry_3
_geom_angle_publ_flag
C1 O1A H1A 97.2(8) . . ?
C1 O1B H1B 98.6(13) . . ?
C9 N1 C8 122.8(2) . . ?
C9 N1 H1 118.6 . . ?
C8 N1 H1 118.6 . . ?
C10 N2 C9 127.3(2) . . ?
C10 N2 H2A 116.3 . . ?
C9 N2 H2A 116.3 . . ?
O2B C1 O1B 120.7(11) . . ?
O2A C1 O1A 123.3(3) . . ?
O2A C1 C2 125.6(3) . . ?
O2B C1 C2 123.0(12) . . ?
O1B C1 C2 114.9(6) . . ?
O1A C1 C2 111.1(2) . . ?
C7 C2 C1 113.7(2) . . ?
C7 C2 C3 110.6(2) . . ?
C1 C2 C3 110.0(2) . . ?
C7 C2 H2 107.4 . . ?
C1 C2 H2 107.4 . . ?
C3 C2 H2 107.4 . . ?
C4 C3 C2 109.8(2) . . ?
C4 C3 H3A 109.7 . . ?
C2 C3 H3A 109.7 . . ?
C4 C3 H3B 109.7 . . ?
C2 C3 H3B 109.7 . . ?
H3A C3 H3B 108.2 . . ?
C3 C4 C5 112.1(2) . . ?
C3 C4 H4A 109.2 . . ?
C5 C4 H4A 109.2 . . ?
C3 C4 H4B 109.2 . . ?
C5 C4 H4B 109.2 . . ?
H4A C4 H4B 107.9 . . ?
C6 C5 C8 113.0(2) . . ?
C6 C5 C4 110.1(2) . . ?
C8 C5 C4 108.7(2) . . ?
C6 C5 H5 108.3 . . ?
C8 C5 H5 108.3 . . ?
C4 C5 H5 108.3 . . ?
C5 C6 C7 112.1(2) . . ?
C5 C6 H6A 109.2 . . ?
C7 C6 H6A 109.2 . . ?
C5 C6 H6B 109.2 . . ?
C7 C6 H6B 109.2 . . ?
H6A C6 H6B 107.9 . . ?
C2 C7 C6 109.8(2) . . ?
C2 C7 H7A 109.7 . . ?
C6 C7 H7A 109.7 . . ?
C2 C7 H7B 109.7 . . ?
C6 C7 H7B 109.7 . . ?
H7A C7 H7B 108.2 . . ?
N1 C8 C5 112.1(2) . . ?
N1 C8 H8A 109.2 . . ?
C5 C8 H8A 109.2 . . ?
N1 C8 H8B 109.2 . . ?
C5 C8 H8B 109.2 . . ?
H8A C8 H8B 107.9 . . ?
N1 C9 N2 117.7(2) . . ?
N1 C9 S1 122.66(18) . . ?
N2 C9 S1 119.65(18) . . ?
O3 C10 N2 122.0(2) . . ?
O3 C10 C11 120.8(2) . . ?
N2 C10 C11 117.1(2) . . ?
C16 C11 C12 118.0(2) . . ?
C16 C11 C10 117.3(2) . . ?
C12 C11 C10 124.7(2) . . ?
C13 C12 C11 120.2(3) . . ?
C13 C12 H12 119.9 . . ?
C11 C12 H12 119.9 . . ?
C14 C13 C12 121.0(3) . . ?
C14 C13 H13 119.5 . . ?
C12 C13 H13 119.5 . . ?
C15 C14 C13 119.4(3) . . ?
C15 C14 H14 120.3 . . ?
C13 C14 H14 120.3 . . ?
C14 C15 C16 120.5(3) . . ?
C14 C15 H15 119.7 . . ?
C16 C15 H15 119.7 . . ?
C15 C16 C11 120.9(3) . . ?
C15 C16 H16 119.5 . . ?
C11 C16 H16 119.5 . . ?

loop_
_geom_bond_atom_site_label_1
_geom_bond_atom_site_label_2
_geom_bond_distance
_geom_bond_site_symmetry_2
_geom_bond_publ_flag
S1 C9 1.670(3) . ?
O1A C1 1.325(3) . ?
O1A H1A 0.855(10) . ?
O2A C1 1.199(4) . ?
O1B C1 1.325(8) . ?
O1B H1B 0.859(10) . ?
O2B C1 1.232(9) . ?
O3 C10 1.216(3) . ?
N1 C9 1.313(3) . ?
N1 C8 1.463(3) . ?
N1 H1 0.8600 . ?
N2 C10 1.372(3) . ?
N2 C9 1.389(3) . ?
N2 H2A 0.8600 . ?
C1 C2 1.515(3) . ?
C2 C7 1.512(3) . ?
C2 C3 1.523(4) . ?
C2 H2 0.9800 . ?
C3 C4 1.520(3) . ?
C3 H3A 0.9700 . ?
C3 H3B 0.9700 . ?
C4 C5 1.526(3) . ?
C4 H4A 0.9700 . ?
C4 H4B 0.9700 . ?
C5 C6 1.512(4) . ?
C5 C8 1.525(3) . ?
C5 H5 0.9800 . ?
C6 C7 1.527(3) . ?
C6 H6A 0.9700 . ?
C6 H6B 0.9700 . ?
C7 H7A 0.9700 . ?
C7 H7B 0.9700 . ?
C8 H8A 0.9700 . ?
C8 H8B 0.9700 . ?
C10 C11 1.494(4) . ?
C11 C16 1.378(4) . ?
C11 C12 1.381(3) . ?
C12 C13 1.375(4) . ?
C12 H12 0.9300 . ?
C13 C14 1.358(4) . ?
C13 H13 0.9300 . ?
C14 C15 1.355(4) . ?
C14 H14 0.9300 . ?
C15 C16 1.373(4) . ?
C15 H15 0.9300 . ?
C16 H16 0.9300 . ?

loop_
_geom_hbond_atom_site_label_D
_geom_hbond_atom_site_label_H
_geom_hbond_atom_site_label_A
_geom_hbond_distance_DH
_geom_hbond_distance_HA
_geom_hbond_distance_DA
_geom_hbond_angle_DHA
_geom_hbond_site_symmetry_A
_geom_hbond_publ_flag
O1A^a H1A^a S1 0.855(10) 2.318(10) 3.088(2) 149.9(10) 1_645 yes
O1B^b H1B^b S1 0.859(10) 2.64(6) 3.177(14) 121(5) 1_645 yes
N1 H1 O3 0.86 1.96 2.631(3) 133.7 . yes
N2 H2A O2A^a 0.86 2.47 3.306(4) 166.1 1_465 yes
N2 H2A O2B^b 0.86 2.41 3.27(2) 177.4 1_465 yes
C12 H12 O2A^a 0.93 2.36 3.173(4) 145.5 1_465 yes
C12 H12 O2B^b 0.93 2.13 3.003(10) 156.5 1_465 yes

loop_
_geom_torsion_atom_site_label_1
_geom_torsion_atom_site_label_2
_geom_torsion_atom_site_label_3
_geom_torsion_atom_site_label_4
_geom_torsion
_geom_torsion_site_symmetry_1
_geom_torsion_site_symmetry_2
_geom_torsion_site_symmetry_3
_geom_torsion_site_symmetry_4
_geom_torsion_publ_flag
O2A C1 C2 C7 -20.8(5) . . . . ?
O2B C1 C2 C7 9.2(16) . . . . ?
O1B C1 C2 C7 -157.6(11) . . . . ?
O1A C1 C2 C7 157.3(3) . . . . ?
O2A C1 C2 C3 103.8(4) . . . . ?
O2B C1 C2 C3 133.8(15) . . . . ?
O1B C1 C2 C3 -33.0(11) . . . . ?
O1A C1 C2 C3 -78.1(4) . . . . ?
C7 C2 C3 C4 -58.5(3) . . . . ?
C1 C2 C3 C4 175.1(2) . . . . ?
C2 C3 C4 C5 56.6(3) . . . . ?
C3 C4 C5 C6 -54.6(3) . . . . ?
C3 C4 C5 C8 -178.8(2) . . . . ?
C8 C5 C6 C7 176.4(2) . . . . ?
C4 C5 C6 C7 54.7(3) . . . . ?
C1 C2 C7 C6 -177.2(2) . . . . ?
C3 C2 C7 C6 58.5(3) . . . . ?
C5 C6 C7 C2 -57.2(3) . . . . ?
C9 N1 C8 C5 179.2(2) . . . . ?
C6 C5 C8 N1 64.4(3) . . . . ?
C4 C5 C8 N1 -173.1(2) . . . . ?
C8 N1 C9 N2 178.2(2) . . . . ?
C8 N1 C9 S1 -2.0(4) . . . . ?
C10 N2 C9 N1 -4.5(4) . . . . ?
C10 N2 C9 S1 175.7(2) . . . . ?
C9 N2 C10 O3 4.0(4) . . . . ?
C9 N2 C10 C11 -176.4(2) . . . . ?
O3 C10 C11 C16 6.6(4) . . . . ?
N2 C10 C11 C16 -173.0(3) . . . . ?
O3 C10 C11 C12 -170.8(3) . . . . ?
N2 C10 C11 C12 9.6(4) . . . . ?
C16 C11 C12 C13 1.4(4) . . . . ?
C10 C11 C12 C13 178.8(3) . . . . ?
C11 C12 C13 C14 -1.0(5) . . . . ?
C12 C13 C14 C15 -0.4(5) . . . . ?
C13 C14 C15 C16 1.4(5) . . . . ?
C14 C15 C16 C11 -0.9(5) . . . . ?
C12 C11 C16 C15 -0.5(5) . . . . ?
C10 C11 C16 C15 -178.1(3) . . . . ?
